data_7020201
loop_
_publ_author_name
'Choujaa, Hamid'
'Johnson, Andrew L.'
'Kociok-K\"ohn, Gabriele'
'Molloy, Kieran C.'

_publ_section_title
;
 The synthesis of W-O-W \m-oxo clusters by hydrolysis of tungsten
 aminoalkoxides and their structural characterisation.
;
_journal_issue 37
_journal_name_full 'Dalton transactions (Cambridge, England : 2003)'
_journal_page_first 11393
_journal_page_last 11401
_journal_paper_doi 10.1039/c2dt30966a
_journal_volume 41
_journal_year 2012
_chemical_formula_moiety 'C40 H96 N12 O14 W4, 4(H2 O)'
_chemical_formula_sum 'C40 H104 N12 O18 W4'
_chemical_formula_weight 1776.75
_chemical_name_systematic
;
?
;
_space_group_IT_number 88
_symmetry_cell_setting tetragonal
_symmetry_space_group_name_Hall '-I 4ad'
_symmetry_space_group_name_H-M 'I 41/a :2'
_atom_sites_solution_hydrogens geom
_atom_sites_solution_primary direct
_atom_sites_solution_secondary difmap
_audit_creation_method SHELXL-97
_cell_angle_alpha 90.00
_cell_angle_beta 90.00
_cell_angle_gamma 90.00
_cell_formula_units_Z 4
_cell_length_a 24.9240(5)
_cell_length_b 24.9240(5)
_cell_length_c 9.7720(2)
_cell_measurement_reflns_used 37811
_cell_measurement_temperature 150(2)
_cell_measurement_theta_max 27.485
_cell_measurement_theta_min 2.910
_cell_volume 6070.4(2)
_computing_cell_refinement 'HKL Scalepack (Otwinski & Minor, 1997)'
_computing_data_collection 'Collect (Nonius BV, 1997-2000)'
_computing_data_reduction
;
DENZO-SCALEPACK Z. Otwinowski and W. Minor, "
Processing of X-ray Diffraction Data Collected in Oscillation Mode ",
Methods in Enzymology, Volume 276: Macromolecular Crystallography,
part A, p.307-326, 1997,C.W. Carter, Jr. & R. M. Sweet, Eds., Academic Press.
;
_computing_molecular_graphics 'ORTEP3 for Windows - Farrugia, L. J. J. Appl. Crystallogr. 1997, 30, 565'
_computing_publication_material
;
'WinGX publication routines, Farrugia,
L. J., J. Appl. Crystallogr., 1999, 32, 837-838
;
_computing_structure_refinement
;
SHELXL97 -Program for Crystal Structure Analysis (Release 97-2).
Sheldrick, G.M., Institut f\"ur Anorganische Chemie der Universit\"at,
Tammanstrasse 4, D-3400 G\"ottingen, Germany, 1998
;
_computing_structure_solution
;
SIR97- Altomare A., Burla M.C., Camalli M., Cascarano G.L., Giacovazzo C. ,
Guagliardi A., Moliterni A.G.G., Polidori G.,Spagna R.
(1999) J. Appl. Cryst. 32, 115-119
;
_diffrn_ambient_temperature 150(2)
_diffrn_measured_fraction_theta_full 0.994
_diffrn_measured_fraction_theta_max 0.994
_diffrn_measurement_device_type 'Nonius Kappa CCD'
_diffrn_measurement_method '206 1.0 degree images with \f and \w scans'
_diffrn_radiation_monochromator graphite
_diffrn_radiation_source 'fine-focus sealed tube'
_diffrn_radiation_type MoK\a
_diffrn_radiation_wavelength 0.71073
_diffrn_reflns_av_R_equivalents 0.1427
_diffrn_reflns_av_sigmaI/netI 0.0475
_diffrn_reflns_limit_h_max 31
_diffrn_reflns_limit_h_min -32
_diffrn_reflns_limit_k_max 32
_diffrn_reflns_limit_k_min -32
_diffrn_reflns_limit_l_max 12
_diffrn_reflns_limit_l_min -12
_diffrn_reflns_number 45789
_diffrn_reflns_theta_full 27.44
_diffrn_reflns_theta_max 27.44
_diffrn_reflns_theta_min 3.96
_diffrn_standards_decay_% 0
_diffrn_standards_number 0
_exptl_absorpt_coefficient_mu 7.627
_exptl_absorpt_correction_T_max 0.48
_exptl_absorpt_correction_T_min 0.33
_exptl_absorpt_correction_type multi-scan
_exptl_absorpt_process_details
;
multi-scan from symmetry-related measurements
Sortav (Blessing 1995)
;
_exptl_crystal_colour Colourless
_exptl_crystal_density_diffrn 1.944
_exptl_crystal_density_method 'not measured'
_exptl_crystal_description needle
_exptl_crystal_F_000 3472
_exptl_crystal_size_max 0.12
_exptl_crystal_size_mid 0.10
_exptl_crystal_size_min 0.05
_refine_diff_density_max 1.056
_refine_diff_density_min -1.499
_refine_diff_density_rms 0.198
_refine_ls_extinction_method none
_refine_ls_goodness_of_fit_ref 1.107
_refine_ls_hydrogen_treatment mixed
_refine_ls_matrix_type full
_refine_ls_number_parameters 182
_refine_ls_number_reflns 3466
_refine_ls_number_restraints 2
_refine_ls_restrained_S_all 1.107
_refine_ls_R_factor_all 0.0646
_refine_ls_R_factor_gt 0.0405
_refine_ls_shift/su_max 0.001
_refine_ls_shift/su_mean 0.000
_refine_ls_structure_factor_coef Fsqd
_refine_ls_weighting_details 'calc w=1/[\s^2^(Fo^2^)+(0.0208P)^2^+121.3846P] where P=(Fo^2^+2Fc^2^)/3'
_refine_ls_weighting_scheme calc
_refine_ls_wR_factor_gt 0.0766
_refine_ls_wR_factor_ref 0.0877
_reflns_number_gt 2652
_reflns_number_total 3466
_reflns_threshold_expression >2sigma(I)
_cod_data_source_file c2dt30966a.txt
_cod_data_source_block k06kcm9
_cod_depositor_comments
;
The following automatic conversions were performed:

'_symmetry_cell_setting' value 'Tetragonal' changed to 'tetragonal'
according to /home/saulius/struct/CIF-dictionaries/cif_core.dic
dictionary named 'cif_core.dic' version 2.4.2 from
2011-04-26.

'_exptl_absorpt_correction_type' value 'Multi-Scan'
changed to 'multi-scan' according to
/home/saulius/struct/CIF-dictionaries/cif_core.dic dictionary named
'cif_core.dic' version 2.4.2 from 2011-04-26.

Automatic conversion script
Id: cif_fix_values 1891 2012-01-12 08:04:46Z andrius 
;
_cod_original_sg_symbol_H-M I41/a
_cod_database_code 7020201

loop_
_symmetry_equiv_pos_as_xyz
'x, y, z'
'-y+3/4, x+1/4, z+1/4'
'-x, -y+1/2, z'
'y+1/4, -x+1/4, z+1/4'
'x+1/2, y+1/2, z+1/2'
'-y+5/4, x+3/4, z+3/4'
'-x+1/2, -y+1, z+1/2'
'y+3/4, -x+3/4, z+3/4'
'-x, -y, -z'
'y-3/4, -x-1/4, -z-1/4'
'x, y-1/2, -z'
'-y-1/4, x-1/4, -z-1/4'
'-x+1/2, -y+1/2, -z+1/2'
'y-1/4, -x+1/4, -z+1/4'
'x+1/2, y, -z+1/2'
'-y+1/4, x+1/4, -z+1/4'

loop_
_atom_site_label
_atom_site_type_symbol
_atom_site_fract_x
_atom_site_fract_y
_atom_site_fract_z
_atom_site_U_iso_or_equiv
_atom_site_adp_type
_atom_site_occupancy
_atom_site_symmetry_multiplicity
_atom_site_calc_flag
_atom_site_refinement_flags
W1 W 0.055540(11) 0.297536(11) 0.26622(3) 0.01798(9) Uani 1 1 d .
O1 O 0.0845(2) 0.36625(19) 0.2195(5) 0.0212(11) Uani 1 1 d .
O2 O 0.0771(2) 0.2603(2) 0.1217(5) 0.0207(11) Uani 1 1 d .
O3 O 0.0000 0.2500 0.3253(7) 0.0205(15) Uani 1 2 d S
O4 O 0.1007(2) 0.2808(2) 0.3919(5) 0.0255(12) Uani 1 1 d .
O5 O 0.2194(3) 0.4849(3) 0.1123(7) 0.0424(16) Uani 1 1 d D
N1 N 0.0079(2) 0.3584(2) 0.4022(6) 0.0202(13) Uani 1 1 d .
N2 N 0.1002(3) 0.4908(3) 0.4239(7) 0.0247(14) Uani 1 1 d .
N3 N 0.1052(3) 0.4704(3) 0.0587(7) 0.0253(14) Uani 1 1 d .
C1 C 0.0292(3) 0.3568(3) 0.5442(8) 0.0289(18) Uani 1 1 d .
H1A H 0.0115 0.3846 0.5992 0.043 Uiso 1 1 calc R
H1B H 0.0680 0.3634 0.5428 0.043 Uiso 1 1 calc R
H1C H 0.0221 0.3215 0.5844 0.043 Uiso 1 1 calc R
C2 C -0.0506(3) 0.3471(3) 0.4113(9) 0.0279(17) Uani 1 1 d .
H2A H -0.0562 0.3111 0.4488 0.042 Uiso 1 1 calc R
H2B H -0.0665 0.3493 0.3197 0.042 Uiso 1 1 calc R
H2C H -0.0676 0.3737 0.4712 0.042 Uiso 1 1 calc R
C3 C 0.0148(3) 0.4126(3) 0.3385(8) 0.0212(15) Uani 1 1 d .
H3A H 0.0119 0.4405 0.4104 0.025 Uiso 1 1 calc R
H3B H -0.0144 0.4187 0.2716 0.025 Uiso 1 1 calc R
C4 C 0.0693(3) 0.4182(3) 0.2656(8) 0.0210(15) Uani 1 1 d .
C5 C 0.0591(3) 0.4560(3) 0.1424(8) 0.0250(16) Uani 1 1 d .
H5A H 0.0322 0.4388 0.0823 0.030 Uiso 1 1 calc R
H5B H 0.0430 0.4895 0.1777 0.030 Uiso 1 1 calc R
C6 C 0.0930(3) 0.5187(3) -0.0220(9) 0.0333(19) Uani 1 1 d .
H6A H 0.0650 0.5104 -0.0892 0.050 Uiso 1 1 calc R
H6B H 0.1254 0.5307 -0.0696 0.050 Uiso 1 1 calc R
H6C H 0.0804 0.5472 0.0391 0.050 Uiso 1 1 calc R
C7 C 0.1200(4) 0.4269(4) -0.0349(9) 0.0343(19) Uani 1 1 d .
H7A H 0.1316 0.3956 0.0181 0.051 Uiso 1 1 calc R
H7B H 0.1494 0.4389 -0.0941 0.051 Uiso 1 1 calc R
H7C H 0.0890 0.4172 -0.0912 0.051 Uiso 1 1 calc R
C8 C 0.1142(3) 0.4393(3) 0.3580(8) 0.0237(16) Uani 1 1 d .
H8A H 0.1219 0.4123 0.4298 0.028 Uiso 1 1 calc R
H8B H 0.1472 0.4441 0.3029 0.028 Uiso 1 1 calc R
C9 C 0.1083(4) 0.4897(4) 0.5713(9) 0.042(2) Uani 1 1 d .
H9A H 0.0886 0.4594 0.6106 0.063 Uiso 1 1 calc R
H9B H 0.0951 0.5232 0.6114 0.063 Uiso 1 1 calc R
H9C H 0.1466 0.4858 0.5911 0.063 Uiso 1 1 calc R
C10 C 0.1312(5) 0.5355(4) 0.3659(11) 0.048(3) Uani 1 1 d .
H10A H 0.1185 0.5694 0.4052 0.073 Uiso 1 1 calc R
H10B H 0.1264 0.5363 0.2664 0.073 Uiso 1 1 calc R
H10C H 0.1693 0.5307 0.3876 0.073 Uiso 1 1 calc R
H51 H 0.230(6) 0.492(6) 0.028(6) 0.09(5) Uiso 1 1 d D
H52 H 0.1839(9) 0.486(4) 0.112(10) 0.04(3) Uiso 1 1 d D

loop_
_atom_site_aniso_label
_atom_site_aniso_U_11
_atom_site_aniso_U_22
_atom_site_aniso_U_33
_atom_site_aniso_U_23
_atom_site_aniso_U_13
_atom_site_aniso_U_12
W1 0.01954(16) 0.01807(15) 0.01632(14) 0.00004(11) -0.00082(11) -0.00090(11)
O1 0.025(3) 0.018(2) 0.020(3) -0.001(2) 0.001(2) 0.003(2)
O2 0.022(3) 0.023(3) 0.017(2) -0.002(2) 0.000(2) 0.000(2)
O3 0.025(4) 0.019(4) 0.018(4) 0.000 0.000 -0.001(3)
O4 0.024(3) 0.030(3) 0.023(3) 0.004(2) -0.007(2) -0.002(2)
O5 0.034(4) 0.064(5) 0.029(3) 0.011(3) -0.004(3) -0.008(3)
N1 0.023(3) 0.022(3) 0.016(3) 0.002(2) -0.002(2) -0.002(3)
N2 0.028(3) 0.018(3) 0.028(3) -0.006(3) 0.002(3) -0.003(3)
N3 0.026(3) 0.023(3) 0.028(3) 0.004(3) 0.004(3) 0.002(3)
C1 0.037(5) 0.035(4) 0.015(4) 0.001(3) -0.007(3) 0.002(4)
C2 0.024(4) 0.028(4) 0.032(4) -0.005(3) 0.009(3) -0.004(3)
C3 0.027(4) 0.014(3) 0.023(4) 0.002(3) 0.003(3) 0.000(3)
C4 0.019(3) 0.014(3) 0.029(4) 0.003(3) -0.001(3) 0.000(3)
C5 0.023(4) 0.025(4) 0.027(4) -0.001(3) -0.002(3) 0.001(3)
C6 0.031(4) 0.033(4) 0.036(5) 0.019(4) -0.002(4) -0.001(4)
C7 0.040(5) 0.037(5) 0.026(4) 0.005(4) 0.006(4) -0.003(4)
C8 0.020(4) 0.020(4) 0.031(4) -0.001(3) 0.000(3) -0.001(3)
C9 0.056(6) 0.039(5) 0.031(5) -0.005(4) -0.002(4) 0.002(5)
C10 0.062(7) 0.026(5) 0.057(6) -0.014(4) 0.024(5) -0.012(5)

loop_
_atom_type_symbol
_atom_type_description
_atom_type_scat_dispersion_real
_atom_type_scat_dispersion_imag
_atom_type_scat_source
C C 0.0033 0.0016 'International Tables Vol C Tables 4.2.6.8 and 6.1.1.4'
H H 0.0000 0.0000 'International Tables Vol C Tables 4.2.6.8 and 6.1.1.4'
O O 0.0106 0.0060 'International Tables Vol C Tables 4.2.6.8 and 6.1.1.4'
N N 0.0061 0.0033 'International Tables Vol C Tables 4.2.6.8 and 6.1.1.4'
W W -0.8490 6.8722 'International Tables Vol C Tables 4.2.6.8 and 6.1.1.4'

loop_
_geom_angle_atom_site_label_1
_geom_angle_atom_site_label_2
_geom_angle_atom_site_label_3
_geom_angle
_geom_angle_site_symmetry_1
_geom_angle_site_symmetry_3
O4 W1 O2 104.1(2) . .
O4 W1 O3 96.2(2) . .
O2 W1 O3 97.8(2) . .
O4 W1 O1 98.0(2) . .
O2 W1 O1 99.4(2) . .
O3 W1 O1 154.15(15) . .
O4 W1 O2 170.7(2) . 16
O2 W1 O2 85.1(2) . 16
O3 W1 O2 81.69(19) . 16
O1 W1 O2 80.8(2) . 16
O4 W1 N1 94.8(2) . .
O2 W1 N1 160.9(2) . .
O3 W1 N1 82.11(19) . .
O1 W1 N1 75.3(2) . .
O2 W1 N1 76.0(2) 16 .
C4 O1 W1 129.7(4) . .
W1 O2 W1 139.5(3) . 14
W1 O3 W1 144.8(4) . 3
C1 N1 C2 106.8(6) . .
C1 N1 C3 111.8(6) . .
C2 N1 C3 107.8(6) . .
C1 N1 W1 109.5(5) . .
C2 N1 W1 114.1(5) . .
C3 N1 W1 106.9(4) . .
C9 N2 C10 108.9(8) . .
C9 N2 C8 112.4(7) . .
C10 N2 C8 111.5(6) . .
C5 N3 C7 111.6(6) . .
C5 N3 C6 109.9(6) . .
C7 N3 C6 108.8(7) . .
N1 C3 C4 112.0(6) . .
O1 C4 C8 107.7(6) . .
O1 C4 C3 107.4(6) . .
C8 C4 C3 113.8(6) . .
O1 C4 C5 110.6(6) . .
C8 C4 C5 111.7(6) . .
C3 C4 C5 105.7(6) . .
N3 C5 C4 117.2(6) . .
N2 C8 C4 112.4(6) . .

loop_
_geom_bond_atom_site_label_1
_geom_bond_atom_site_label_2
_geom_bond_distance
_geom_bond_site_symmetry_2
W1 O4 1.718(5) .
W1 O2 1.773(5) .
W1 O3 1.911(2) .
W1 O1 1.914(5) .
W1 O2 2.248(5) 16
W1 N1 2.339(6) .
O1 C4 1.423(8) .
O2 W1 2.248(5) 14
O3 W1 1.911(2) 3
N1 C1 1.486(9) .
N1 C2 1.488(9) .
N1 C3 1.499(9) .
N2 C9 1.455(11) .
N2 C10 1.469(11) .
N2 C8 1.479(9) .
N3 C5 1.454(10) .
N3 C7 1.465(11) .
N3 C6 1.471(10) .
C3 C4 1.541(10) .
C4 C8 1.530(10) .
C4 C5 1.549(10) .
